data_8104546
loop_
_publ_author_name
'Manana, Pholani'
'Hosten, Eric C.'
'Betz, Richard'

_publ_section_title
;
 Redetermination of the crystal structure of 3-bromonitrobenzene at
 200&#x00A0;K, C6H4BrNO2&#x00A0;-- temperature effects on cell constants
;
_journal_issue 6
_journal_name_full 'Zeitschrift f\"ur Kristallographie - New Crystal Structures'
_journal_page_first 1131
_journal_page_last 1133
_journal_paper_doi 10.1515/ncrs-2021-0226
_journal_volume 236
_journal_year 2021
_chemical_formula_moiety 'C6 H4 Br N O2'
_chemical_formula_sum 'C6 H4 Br N O2'
_chemical_formula_weight 202.01
_chemical_name_common <i>meta</i>-bromonitrobenzene
_chemical_name_systematic 3-bromonitrobenzene
_space_group_crystal_system orthorhombic
_space_group_IT_number 33
_space_group_name_Hall 'P 2c -2n'
_space_group_name_H-M_alt 'P n a 21'
_atom_sites_solution_hydrogens geom
_atom_sites_solution_primary SHELXS
_atom_sites_solution_secondary difmap
_audit_creation_method SHELXL-2018/3
_cell_angle_alpha 90
_cell_angle_beta 90
_cell_angle_gamma 90
_cell_formula_units_Z 4
_cell_length_a 21.3992(17)
_cell_length_b 5.9311(4)
_cell_length_c 5.2923(4)
_cell_measurement_reflns_used 1966
_cell_measurement_temperature 200(2)
_cell_measurement_theta_max 28.13
_cell_measurement_theta_min 2.86
_cell_volume 671.70(9)
_computing_cell_refinement 'Bruker SAINT'
_computing_data_collection 'Bruker APEX2'
_computing_data_reduction 'Bruker SAINT'
_computing_molecular_graphics 'Bruker SHELXTL'
_computing_publication_material 'Bruker SHELXTL'
_computing_structure_refinement 'SHELXL-2018/3 (Sheldrick, 2018)'
_computing_structure_solution 'SHELXS-97 (Sheldrick, 2008)'
_diffrn_ambient_temperature 200(2)
_diffrn_measured_fraction_theta_full 0.999
_diffrn_measured_fraction_theta_max 0.997
_diffrn_measurement_device_type 'Bruker APEX-II CCD'
_diffrn_measurement_method '\f and \w scans'
_diffrn_radiation_monochromator graphite
_diffrn_radiation_type MoK\a
_diffrn_radiation_wavelength 0.71073
_diffrn_reflns_av_R_equivalents 0.0237
_diffrn_reflns_av_sigmaI/netI 0.0456
_diffrn_reflns_Laue_measured_fraction_full 0.999
_diffrn_reflns_Laue_measured_fraction_max 0.997
_diffrn_reflns_limit_h_max 28
_diffrn_reflns_limit_h_min -25
_diffrn_reflns_limit_k_max 5
_diffrn_reflns_limit_k_min -7
_diffrn_reflns_limit_l_max 6
_diffrn_reflns_limit_l_min -7
_diffrn_reflns_number 3459
_diffrn_reflns_point_group_measured_fraction_full 0.979
_diffrn_reflns_point_group_measured_fraction_max 0.952
_diffrn_reflns_theta_full 25.242
_diffrn_reflns_theta_max 28.303
_diffrn_reflns_theta_min 1.903
_exptl_absorpt_coefficient_mu 6.048
_exptl_absorpt_correction_T_max 1.0000
_exptl_absorpt_correction_T_min 0.5179
_exptl_absorpt_correction_type numerical
_exptl_absorpt_process_details
;                                                              
SADABS [6]                                         
;
_exptl_crystal_colour colourless
_exptl_crystal_density_diffrn 1.998
_exptl_crystal_description rod
_exptl_crystal_F_000 392
_exptl_crystal_size_max 0.504
_exptl_crystal_size_mid 0.259
_exptl_crystal_size_min 0.140
_refine_diff_density_max 0.773
_refine_diff_density_min -0.416
_refine_diff_density_rms 0.080
_refine_ls_abs_structure_details
;                                                                          
Flack, H. D. (1983)                                                        
<i>Acta Cryst.</i> A<b>39</b>, 882--892.    				    
;
_refine_ls_abs_structure_Flack 0.026(11)
_refine_ls_extinction_coef .
_refine_ls_extinction_method none
_refine_ls_goodness_of_fit_ref 1.089
_refine_ls_hydrogen_treatment constr
_refine_ls_matrix_type full
_refine_ls_number_parameters 91
_refine_ls_number_reflns 1595
_refine_ls_number_restraints 1
_refine_ls_restrained_S_all 1.089
_refine_ls_R_factor_all 0.0364
_refine_ls_R_factor_gt 0.0284
_refine_ls_shift/su_max 0.000
_refine_ls_shift/su_mean 0.000
_refine_ls_structure_factor_coef Fsqd
_refine_ls_weighting_details 'w=1/[\s^2^(Fo^2^)+(0.027200P)^2^] where P=(Fo^2^+2Fc^2^)/3'
_refine_ls_weighting_scheme calc
_refine_ls_wR_factor_gt 0.0681
_refine_ls_wR_factor_ref 0.0708
_reflns_Friedel_coverage 0.730
_reflns_Friedel_fraction_full 0.954
_reflns_Friedel_fraction_max 0.897
_reflns_number_gt 1364
_reflns_number_total 1595
_reflns_threshold_expression 'I > 2\s(I)'
_cod_data_source_file suppl_j_ncrs-2021-0226_suppl.cif
_cod_data_source_block 1
_cod_database_code 8104546
_shelx_space_group_comment
;
The symmetry employed for this shelxl refinement is uniquely defined
by the following loop, which should always be used as a source of
symmetry information in preference to the above space-group names.
They are only intended as comments.
;
_shelx_estimated_absorpt_t_min 0.100
_shelx_estimated_absorpt_t_max 0.485
_iucr_geom_bonds_special_details
;                                                              
<i>C<i>~g~(1) is the centroid of carbon atoms C1--C6.               
;

loop_
_space_group_symop_operation_xyz
'x, y, z'
'-x, -y, z+1/2'
'x+1/2, -y+1/2, z'
'-x+1/2, y+1/2, z+1/2'

loop_
_atom_site_label
_atom_site_type_symbol
_atom_site_fract_x
_atom_site_fract_y
_atom_site_fract_z
_atom_site_U_iso_or_equiv
_atom_site_adp_type
_atom_site_occupancy
_atom_site_site_symmetry_order
_atom_site_calc_flag
_atom_site_refinement_flags_posn
_atom_site_refinement_flags_adp
_atom_site_refinement_flags_occupancy
_atom_site_disorder_assembly
_atom_site_disorder_group
Br1 Br 0.26427(2) 0.54725(8) 0.08920(17) 0.03670(16) Uani 1 1 d . . . . .
O1 O 0.41907(19) 0.3645(6) 0.8493(7) 0.0377(9) Uani 1 1 d . . . . .
O2 O 0.48054(18) 0.6513(6) 0.9122(6) 0.0361(8) Uani 1 1 d . . . . .
N1 N 0.4384(2) 0.5550(6) 0.7983(7) 0.0260(9) Uani 1 1 d . . . . .
C1 C 0.3322(2) 0.6846(7) 0.2633(9) 0.0265(10) Uani 1 1 d . . . . .
C2 C 0.3589(2) 0.5715(7) 0.4644(9) 0.0251(10) Uani 1 1 d . . . . .
H2 H 0.343943 0.428412 0.517733 0.030 Uiso 1 1 calc R U . . .
C3 C 0.40832(18) 0.6756(6) 0.5840(12) 0.0236(7) Uani 1 1 d . . . . .
C4 C 0.4313(2) 0.8848(8) 0.5151(9) 0.0281(10) Uani 1 1 d . . . . .
H4 H 0.465486 0.951069 0.602372 0.034 Uiso 1 1 calc R U . . .
C5 C 0.4026(3) 0.9953(8) 0.3131(10) 0.0295(11) Uani 1 1 d . . . . .
H5 H 0.417025 1.139877 0.262316 0.035 Uiso 1 1 calc R U . . .
C6 C 0.3530(2) 0.8950(8) 0.1857(9) 0.0284(10) Uani 1 1 d . . . . .
H6 H 0.333674 0.969520 0.047468 0.034 Uiso 1 1 calc R U . . .

loop_
_atom_site_aniso_label
_atom_site_aniso_U_11
_atom_site_aniso_U_22
_atom_site_aniso_U_33
_atom_site_aniso_U_23
_atom_site_aniso_U_13
_atom_site_aniso_U_12
Br1 0.0307(2) 0.0453(3) 0.0341(2) -0.0008(5) -0.0068(3) -0.0072(2)
O1 0.042(2) 0.0364(18) 0.0345(19) 0.0120(16) -0.0034(16) -0.0021(19)
O2 0.034(2) 0.0423(19) 0.0316(18) -0.0004(16) -0.0098(16) 0.0015(18)
N1 0.027(2) 0.028(2) 0.024(2) 0.0010(16) 0.0016(16) 0.0066(18)
C1 0.023(2) 0.032(2) 0.024(2) -0.0040(18) 0.0001(18) -0.001(2)
C2 0.027(2) 0.023(2) 0.025(2) 0.0016(17) 0.0028(19) -0.0007(19)
C3 0.0254(19) 0.0262(18) 0.0193(16) 0.002(3) 0.004(3) 0.0043(15)
C4 0.025(2) 0.030(2) 0.029(3) -0.0011(16) -0.0016(17) 0.000(2)
C5 0.031(3) 0.023(2) 0.035(3) 0.0036(19) 0.004(2) 0.001(2)
C6 0.027(3) 0.033(2) 0.0255(19) 0.0026(18) 0.0019(18) 0.005(2)

loop_
_atom_type_symbol
_atom_type_description
_atom_type_scat_dispersion_real
_atom_type_scat_dispersion_imag
_atom_type_scat_source
C C 0.0033 0.0016 'International Tables Vol C Tables 4.2.6.8 and 6.1.1.4'
H H 0.0000 0.0000 'International Tables Vol C Tables 4.2.6.8 and 6.1.1.4'
N N 0.0061 0.0033 'International Tables Vol C Tables 4.2.6.8 and 6.1.1.4'
O O 0.0106 0.0060 'International Tables Vol C Tables 4.2.6.8 and 6.1.1.4'
Br Br -0.2901 2.4595 'International Tables Vol C Tables 4.2.6.8 and 6.1.1.4'

loop_
_geom_angle_atom_site_label_1
_geom_angle_atom_site_label_2
_geom_angle_atom_site_label_3
_geom_angle
_geom_angle_site_symmetry_1
_geom_angle_site_symmetry_3
O2 N1 O1 124.5(4) . .
O2 N1 C3 118.0(3) . .
O1 N1 C3 117.6(4) . .
C2 C1 C6 122.1(5) . .
C2 C1 Br1 118.8(3) . .
C6 C1 Br1 119.2(4) . .
C3 C2 C1 117.0(4) . .
C3 C2 H2 121.5 . .
C1 C2 H2 121.5 . .
C2 C3 C4 123.6(5) . .
C2 C3 N1 117.8(4) . .
C4 C3 N1 118.6(4) . .
C3 C4 C5 117.8(5) . .
C3 C4 H4 121.1 . .
C5 C4 H4 121.1 . .
C6 C5 C4 120.4(5) . .
C6 C5 H5 119.8 . .
C4 C5 H5 119.8 . .
C1 C6 C5 119.1(5) . .
C1 C6 H6 120.4 . .
C5 C6 H6 120.4 . .

loop_
_geom_bond_atom_site_label_1
_geom_bond_atom_site_label_2
_geom_bond_distance
_geom_bond_site_symmetry_2
Br1 C1 1.904(5) .
O1 N1 1.233(5) .
O2 N1 1.226(5) .
N1 C3 1.488(7) .
C1 C2 1.382(6) .
C1 C6 1.387(7) .
C2 C3 1.378(7) .
C2 H2 0.9500 .
C3 C4 1.384(6) .
C4 C5 1.397(7) .
C4 H4 0.9500 .
C5 C6 1.391(7) .
C5 H5 0.9500 .
C6 H6 0.9500 .

loop_
_geom_hbond_atom_site_label_D
_geom_hbond_atom_site_label_H
_geom_hbond_atom_site_label_A
_geom_hbond_distance_DH
_geom_hbond_distance_HA
_geom_hbond_distance_DA
_geom_hbond_angle_DHA
_geom_hbond_site_symmetry_A
C5 H5 O1 0.95 2.56 3.308(6) 135.8 1_564
C1 Br1 <i>C<i>~g~(1) 1.904(5) 3.638(2) 5.514(5) 167.87(15) 3_544

loop_
_geom_torsion_atom_site_label_1
_geom_torsion_atom_site_label_2
_geom_torsion_atom_site_label_3
_geom_torsion_atom_site_label_4
_geom_torsion
_geom_torsion_site_symmetry_1
_geom_torsion_site_symmetry_2
_geom_torsion_site_symmetry_3
_geom_torsion_site_symmetry_4
C6 C1 C2 C3 -0.9(7) . . . .
Br1 C1 C2 C3 179.4(3) . . . .
C1 C2 C3 C4 0.8(7) . . . .
C1 C2 C3 N1 -179.1(4) . . . .
O2 N1 C3 C2 -176.9(4) . . . .
O1 N1 C3 C2 3.1(6) . . . .
O2 N1 C3 C4 3.3(6) . . . .
O1 N1 C3 C4 -176.8(4) . . . .
C2 C3 C4 C5 0.0(7) . . . .
N1 C3 C4 C5 179.9(4) . . . .
C3 C4 C5 C6 -0.6(7) . . . .
C2 C1 C6 C5 0.3(8) . . . .
Br1 C1 C6 C5 180.0(4) . . . .
C4 C5 C6 C1 0.5(8) . . . .
